data_1558047
loop_
_publ_author_name
'Fu, Xiangyu'
'Han, Han'
'Zhang, Di'
'Yu, Han'
'He, Qilin'
'Zhao, Dahui'

_publ_section_title
;
 A polycyclic aromatic hydrocarbon diradical with pH-responsive magnetic
 properties.
;
_journal_issue 21
_journal_name_full 'Chemical science'
_journal_page_first 5565
_journal_page_last 5571
_journal_paper_doi 10.1039/d0sc00770f
_journal_volume 11
_journal_year 2020
_chemical_formula_moiety 'B F4, C40 H35'
_chemical_formula_sum 'C40 H35 B F4'
_chemical_formula_weight 602.49
_space_group_crystal_system monoclinic
_space_group_IT_number 14
_space_group_name_Hall '-P 2ybc'
_space_group_name_H-M_alt 'P 1 21/c 1'
_atom_sites_solution_hydrogens geom
_atom_sites_solution_primary dual
_audit_creation_date 2019-07-22
_audit_creation_method
;
Olex2 1.2
(compiled 2018.05.29 svn.r3508 for OlexSys, GUI svn.r5506)
;
_audit_update_record
;
2020-02-09 deposited with the CCDC.	2020-05-11 downloaded from the CCDC.
;
_cell_angle_alpha 90
_cell_angle_beta 107.6140(10)
_cell_angle_gamma 90
_cell_formula_units_Z 8
_cell_length_a 11.99110(10)
_cell_length_b 34.2594(3)
_cell_length_c 15.9758(2)
_cell_measurement_reflns_used 17522
_cell_measurement_temperature 170.00(10)
_cell_measurement_theta_max 74.6930
_cell_measurement_theta_min 3.1710
_cell_volume 6255.29(11)
_computing_cell_refinement 'CrysAlisPro 1.171.40.14e (Rigaku OD, 2018)'
_computing_data_collection 'CrysAlisPro 1.171.40.14e (Rigaku OD, 2018)'
_computing_data_reduction 'CrysAlisPro 1.171.40.14e (Rigaku OD, 2018)'
_computing_molecular_graphics 'Olex2 (Dolomanov et al., 2009)'
_computing_publication_material 'Olex2 (Dolomanov et al., 2009)'
_computing_structure_refinement 'ShelXL (Sheldrick, 2015)'
_computing_structure_solution 'ShelXT (Sheldrick, 2015)'
_diffrn_ambient_environment N~2~
_diffrn_ambient_temperature 170.00(10)
_diffrn_detector 'CCD plate'
_diffrn_detector_type HyPix
_diffrn_measured_fraction_theta_full 0.998
_diffrn_measured_fraction_theta_max 0.960
_diffrn_measurement_details
;
List of Runs (angles in degrees, time in seconds):

  # Type    Start    End  Width  t~exp~   \w     \q     \k     \f   Frames
#--------------------------------------------------------------------------
  1  \w     35.00 120.00   0.50    1.00    --   47.20  38.00 -60.00  170
  2  \w     83.00 169.00   0.50    3.00    --  103.25  90.00 -77.00  172
  3  \w    114.00 168.00   0.50    3.00    --  103.25 125.00 -30.00  108
  4  \w    105.00 166.00   0.50    3.00    --  103.25  45.00-120.00  122
  5  \w     92.00 157.00   0.50    3.00    --  103.25  30.00  30.00  130
  6  \w     87.00 130.00   0.50    3.00    --  103.25 -90.00 167.00   86
  7  \w     60.00  86.00   0.50    3.00    --  103.25 -90.00 167.00   52
  8  \w     32.00  97.00   0.50    3.00    --  103.25 -94.00 150.00  130
  9  \w     45.00 101.00   0.50    3.00    --  103.25 -94.00   0.00  112
 10  \w     13.00  73.00   0.50    1.00    --   47.20 -90.00 167.00  120
 11  \w    -49.00 -22.00   0.50    1.00    --  -47.20  90.00 -77.00   54
 12  \w    -70.00 -27.00   0.50    3.00    --  -99.00  90.00 -77.00   86
 13  \w   -117.00 -29.00   0.50    3.00    --  -99.00 125.00 -60.00  176
 14  \w   -162.00 -83.00   0.50    3.00    --  -99.00 -61.00-150.00  158
 15  \w   -120.00 -72.00   0.50    1.00    --  -47.20-125.00 -60.00   96
 16  \w   -103.00 -78.00   0.50    1.00    --  -47.20-125.00 -30.00   50
 17  \w   -120.00 -72.00   0.50    1.00    --  -47.20-125.00  60.00   96
 18  \w   -120.00 -85.00   0.50    3.00    --  -99.00 -61.00  30.00   70
 19  \w   -158.00-132.00   0.50    3.00    --  -99.00 -90.00 167.00   52
 20  \w   -167.00-141.00   0.50    3.00    --  -99.00 -61.00  30.00   52
;
_diffrn_measurement_device 'four-circle diffractometer'
_diffrn_measurement_device_type 'XtaLAB Synergy R, HyPix'
_diffrn_measurement_method '\w scans'
_diffrn_orient_matrix_type 'CrysAlisPro convention (1999,Acta A55,543-557)'
_diffrn_orient_matrix_UB_11 -0.0036057000
_diffrn_orient_matrix_UB_12 -0.0291680000
_diffrn_orient_matrix_UB_13 -0.0741563000
_diffrn_orient_matrix_UB_21 0.0752483000
_diffrn_orient_matrix_UB_22 -0.0288234000
_diffrn_orient_matrix_UB_23 0.0679117000
_diffrn_orient_matrix_UB_31 -0.1117563000
_diffrn_orient_matrix_UB_32 -0.0184680000
_diffrn_orient_matrix_UB_33 0.0111932000
_diffrn_radiation_monochromator mirror
_diffrn_radiation_probe x-ray
_diffrn_radiation_type CuK\a
_diffrn_radiation_wavelength 1.54184
_diffrn_reflns_av_R_equivalents 0.0322
_diffrn_reflns_av_unetI/netI 0.0298
_diffrn_reflns_Laue_measured_fraction_full 0.998
_diffrn_reflns_Laue_measured_fraction_max 0.960
_diffrn_reflns_limit_h_max 13
_diffrn_reflns_limit_h_min -15
_diffrn_reflns_limit_k_max 42
_diffrn_reflns_limit_k_min -38
_diffrn_reflns_limit_l_max 20
_diffrn_reflns_limit_l_min -17
_diffrn_reflns_number 46687
_diffrn_reflns_point_group_measured_fraction_full 0.998
_diffrn_reflns_point_group_measured_fraction_max 0.960
_diffrn_reflns_theta_full 67.684
_diffrn_reflns_theta_max 75.565
_diffrn_reflns_theta_min 2.579
_diffrn_source 'Rotating-anode X-ray tube'
_diffrn_source_type 'PhotonJet R (Cu) X-ray Source'
_exptl_absorpt_coefficient_mu 0.723
_exptl_absorpt_correction_T_max 1.00000
_exptl_absorpt_correction_T_min 0.65358
_exptl_absorpt_correction_type multi-scan
_exptl_absorpt_process_details
;
CrysAlisPro 1.171.40.14e (Rigaku Oxford Diffraction, 2018)
Empirical absorption correction using spherical harmonics,
 implemented in SCALE3 ABSPACK scaling algorithm.
;
_exptl_crystal_colour 'dark red'
_exptl_crystal_density_diffrn 1.280
_exptl_crystal_description plate
_exptl_crystal_F_000 2528
_exptl_crystal_size_max 0.3
_exptl_crystal_size_mid 0.15
_exptl_crystal_size_min 0.05
_refine_diff_density_max 1.025
_refine_diff_density_min -0.810
_refine_diff_density_rms 0.071
_refine_ls_extinction_method none
_refine_ls_goodness_of_fit_ref 1.066
_refine_ls_hydrogen_treatment constr
_refine_ls_matrix_type full
_refine_ls_number_parameters 823
_refine_ls_number_reflns 12449
_refine_ls_number_restraints 0
_refine_ls_restrained_S_all 1.066
_refine_ls_R_factor_all 0.1045
_refine_ls_R_factor_gt 0.0892
_refine_ls_shift/su_max 0.002
_refine_ls_shift/su_mean 0.000
_refine_ls_structure_factor_coef Fsqd
_refine_ls_weighting_details 'w=1/[\s^2^(Fo^2^)+(0.1674P)^2^+4.9372P] where P=(Fo^2^+2Fc^2^)/3'
_refine_ls_weighting_scheme calc
_refine_ls_wR_factor_gt 0.2649
_refine_ls_wR_factor_ref 0.2848
_reflns_Friedel_coverage 0.000
_reflns_number_gt 9812
_reflns_number_total 12449
_reflns_threshold_expression 'I > 2\s(I)'
_cod_data_source_file d0sc00770f2.cif
_cod_data_source_block tx1094
_cod_depositor_comments
;Adding full bibliography for 1558047.cif.

 Adding full bibliography for 1558047.cif.
;
_cod_database_code 1558047
_shelx_shelxl_version_number 2018/3
_chemical_oxdiff_formula CHF
_shelx_space_group_comment
;
The symmetry employed for this shelxl refinement is uniquely defined
by the following loop, which should always be used as a source of
symmetry information in preference to the above space-group names.
They are only intended as comments.
;
_reflns_odcompleteness_completeness 99.73
_reflns_odcompleteness_iscentric 1
_reflns_odcompleteness_theta 68.13
_olex2_refinement_description
;
1. Fixed Uiso
 At 1.2 times of:
  All C(H) groups
 At 1.5 times of:
  All C(H,H,H) groups
2.a Ternary CH refined with riding coordinates:
 C22(H22), C22A(H22A)
2.b Aromatic/amide H refined with riding coordinates:
 C2(H2), C3(H3), C4(H4), C5(H5), C8(H8), C10(H10), C11(H11), C13(H13),
 C14(H14), C15(H15), C16(H16), C20(H20), C25(H25), C27(H27), C34(H34), C36(H36),
  C2A(H2A), C3A(H3A), C4A(H4A), C5A(H5A), C8A(H8A), C10A(H10A), C11A(H11A),
 C13A(H13A), C14A(H14A), C15A(H15A), C16A(H16A), C20A(H20A), C25A(H25A),
 C27A(H27A), C34A(H34A), C36A(H36A)
2.c Idealised Me refined as rotating group:
 C29(H29A,H29B,H29C), C30(H30A,H30B,H30C), C31(H31A,H31B,H31C), C38(H38A,H38B,
 H38C), C39(H39A,H39B,H39C), C40(H40A,H40B,H40C), C29A(H29D,H29E,H29F),
 C30A(H30D,H30E,H30F), C31A(H31D,H31E,H31F), C38A(H38D,H38E,H38F), C39A(H39D,
 H39E,H39F), C40A(H40D,H40E,H40F)
;
_olex2_submission_special_instructions 'No special instructions were received'
_oxdiff_exptl_absorpt_empirical_details
;
Empirical correction (ABSPACK) includes:
- Absorption correction using spherical harmonics
- Frame scaling
;
_oxdiff_exptl_absorpt_empirical_full_max 1.556
_oxdiff_exptl_absorpt_empirical_full_min 0.736

loop_
_space_group_symop_operation_xyz
'x, y, z'
'-x, y+1/2, -z+1/2'
'-x, -y, -z'
'x, -y-1/2, z-1/2'

loop_
_atom_site_label
_atom_site_type_symbol
_atom_site_fract_x
_atom_site_fract_y
_atom_site_fract_z
_atom_site_U_iso_or_equiv
_atom_site_adp_type
_atom_site_occupancy
_atom_site_site_symmetry_order
_atom_site_calc_flag
_atom_site_refinement_flags_posn
_atom_site_refinement_flags_adp
_atom_site_refinement_flags_occupancy
_atom_site_disorder_assembly
_atom_site_disorder_group
F1 F 0.8826(4) 0.57464(13) 0.6505(2) 0.1370(15) Uani 1 1 d . . . . .
F2 F 0.9570(5) 0.53648(17) 0.7552(7) 0.285(5) Uani 1 1 d . . . . .
F3 F 0.7763(5) 0.52600(16) 0.6880(3) 0.196(3) Uani 1 1 d . . . . .
F4 F 0.8239(4) 0.57770(9) 0.7651(2) 0.1181(12) Uani 1 1 d . . . . .
B1 B 0.8582(5) 0.55324(13) 0.7131(4) 0.0761(14) Uani 1 1 d . . . . .
F1A F 0.8977(5) 0.72913(18) 0.6253(3) 0.182(2) Uani 1 1 d . . . . .
F2A F 0.7189(4) 0.73922(13) 0.5820(3) 0.1418(15) Uani 1 1 d . . . . .
F3A F 0.7871(7) 0.70116(15) 0.5013(3) 0.246(4) Uani 1 1 d . . . . .
F4A F 0.8195(4) 0.76248(16) 0.5034(3) 0.1593(18) Uani 1 1 d . . . . .
B1A B 0.8090(4) 0.73039(19) 0.5524(3) 0.0772(14) Uani 1 1 d . . . . .
C1 C 1.1704(2) 0.58739(8) 0.56579(18) 0.0426(6) Uani 1 1 d . . . . .
C2 C 1.1726(3) 0.62529(9) 0.5356(2) 0.0497(7) Uani 1 1 d . . . . .
H2 H 1.176692 0.646434 0.572939 0.060 Uiso 1 1 calc R . . . .
C3 C 1.1685(3) 0.63109(9) 0.4486(2) 0.0547(8) Uani 1 1 d . . . . .
H3 H 1.168362 0.656351 0.427244 0.066 Uiso 1 1 calc R . . . .
C4 C 1.1645(3) 0.59935(10) 0.3930(2) 0.0545(8) Uani 1 1 d . . . . .
H4 H 1.164136 0.603802 0.335483 0.065 Uiso 1 1 calc R . . . .
C5 C 1.1612(3) 0.56155(9) 0.42165(19) 0.0499(7) Uani 1 1 d . . . . .
H5 H 1.157507 0.540468 0.384236 0.060 Uiso 1 1 calc R . . . .
C6 C 1.1635(3) 0.55596(8) 0.50897(18) 0.0423(6) Uani 1 1 d . . . . .
C7 C 1.1616(2) 0.52008(8) 0.55739(17) 0.0402(6) Uani 1 1 d . . . . .
C8 C 1.1506(3) 0.48179(8) 0.53051(17) 0.0416(6) Uani 1 1 d . . . . .
H8 H 1.143162 0.475874 0.472266 0.050 Uiso 1 1 calc R . . . .
C9 C 1.1503(2) 0.45142(8) 0.58966(17) 0.0387(6) Uani 1 1 d . . . . .
C10 C 1.1298(3) 0.41399(8) 0.55031(18) 0.0446(6) Uani 1 1 d . . . . .
H10 H 1.119993 0.413786 0.490296 0.054 Uiso 1 1 calc R . . . .
C11 C 1.1219(3) 0.37837(8) 0.58532(18) 0.0455(6) Uani 1 1 d . . . . .
H11 H 1.097004 0.358459 0.544325 0.055 Uiso 1 1 calc R . . . .
C12 C 1.1454(2) 0.36646(8) 0.67392(18) 0.0398(6) Uani 1 1 d . . . . .
C13 C 1.1350(3) 0.32595(8) 0.6858(2) 0.0476(7) Uani 1 1 d . . . . .
H13 H 1.104969 0.310248 0.636612 0.057 Uiso 1 1 calc R . . . .
C14 C 1.1677(3) 0.30895(8) 0.7672(2) 0.0494(7) Uani 1 1 d . . . . .
H14 H 1.159188 0.282204 0.773206 0.059 Uiso 1 1 calc R . . . .
C15 C 1.2137(3) 0.33232(9) 0.84103(19) 0.0480(7) Uani 1 1 d . . . . .
H15 H 1.240845 0.320921 0.896330 0.058 Uiso 1 1 calc R . . . .
C16 C 1.2193(3) 0.37183(8) 0.83255(19) 0.0457(6) Uani 1 1 d . . . . .
H16 H 1.248225 0.386759 0.883123 0.055 Uiso 1 1 calc R . . . .
C17 C 1.1828(2) 0.39135(7) 0.74987(17) 0.0372(5) Uani 1 1 d . . . . .
C18 C 1.1825(2) 0.43323(7) 0.75107(16) 0.0356(5) Uani 1 1 d . . . . .
C19 C 1.1666(2) 0.46049(7) 0.68169(16) 0.0365(5) Uani 1 1 d . . . . .
C20 C 1.1719(2) 0.50115(8) 0.70503(17) 0.0379(5) Uani 1 1 d . . . . .
H20 H 1.176533 0.508038 0.762288 0.046 Uiso 1 1 calc R . . . .
C21 C 1.1704(2) 0.52985(8) 0.64570(17) 0.0385(6) Uani 1 1 d . . . . .
C22 C 1.1730(3) 0.57382(8) 0.65683(17) 0.0410(6) Uani 1 1 d . . . . .
H22 H 1.098874 0.581616 0.665826 0.049 Uiso 1 1 calc R . . . .
C23 C 1.2716(3) 0.59164(8) 0.73119(18) 0.0423(6) Uani 1 1 d . . . . .
C24 C 1.2437(3) 0.62033(9) 0.78473(19) 0.0492(7) Uani 1 1 d . . . . .
C25 C 1.3336(3) 0.63747(10) 0.8516(2) 0.0600(8) Uani 1 1 d . . . . .
H25 H 1.315212 0.656781 0.886148 0.072 Uiso 1 1 calc R . . . .
C26 C 1.4481(3) 0.62661(11) 0.8676(2) 0.0632(9) Uani 1 1 d . . . . .
C27 C 1.4747(3) 0.59909(11) 0.8134(2) 0.0595(8) Uani 1 1 d . . . . .
H27 H 1.552575 0.592252 0.822849 0.071 Uiso 1 1 calc R . . . .
C28 C 1.3889(3) 0.58116(9) 0.7449(2) 0.0489(7) Uani 1 1 d . . . . .
C29 C 1.1199(3) 0.63381(10) 0.7722(3) 0.0611(9) Uani 1 1 d . . . . .
H29A H 1.087658 0.644151 0.714049 0.092 Uiso 1 1 calc GR . . . .
H29B H 1.119985 0.653723 0.814520 0.092 Uiso 1 1 calc GR . . . .
H29C H 1.073416 0.612133 0.780174 0.092 Uiso 1 1 calc GR . . . .
C30 C 1.5450(5) 0.64399(15) 0.9436(3) 0.0930(15) Uani 1 1 d . . . . .
H30A H 1.590839 0.661720 0.920994 0.139 Uiso 1 1 calc GR . . . .
H30B H 1.594182 0.623423 0.975409 0.139 Uiso 1 1 calc GR . . . .
H30C H 1.510918 0.657765 0.982141 0.139 Uiso 1 1 calc GR . . . .
C31 C 1.4274(3) 0.55220(10) 0.6890(2) 0.0581(8) Uani 1 1 d . . . . .
H31A H 1.407565 0.526318 0.702634 0.087 Uiso 1 1 calc GR . . . .
H31B H 1.510560 0.554063 0.700332 0.087 Uiso 1 1 calc GR . . . .
H31C H 1.388809 0.557658 0.628145 0.087 Uiso 1 1 calc GR . . . .
C32 C 1.2048(2) 0.45008(7) 0.84202(16) 0.0366(5) Uani 1 1 d . . . . .
C33 C 1.1116(2) 0.45311(7) 0.87777(17) 0.0392(6) Uani 1 1 d . . . . .
C34 C 1.1365(3) 0.46438(8) 0.96497(19) 0.0454(6) Uani 1 1 d . . . . .
H34 H 1.075363 0.467100 0.989012 0.054 Uiso 1 1 calc R . . . .
C35 C 1.2508(3) 0.47177(9) 1.01770(19) 0.0484(7) Uani 1 1 d . . . . .
C36 C 1.3395(3) 0.46940(9) 0.98005(19) 0.0469(7) Uani 1 1 d . . . . .
H36 H 1.415646 0.474857 1.014155 0.056 Uiso 1 1 calc R . . . .
C37 C 1.3188(2) 0.45906(8) 0.89228(17) 0.0415(6) Uani 1 1 d . . . . .
C38 C 0.9881(3) 0.44422(10) 0.8242(2) 0.0499(7) Uani 1 1 d . . . . .
H38A H 0.960015 0.464441 0.781368 0.075 Uiso 1 1 calc GR . . . .
H38B H 0.939435 0.442896 0.862003 0.075 Uiso 1 1 calc GR . . . .
H38C H 0.985902 0.419645 0.794853 0.075 Uiso 1 1 calc GR . . . .
C39 C 1.2750(4) 0.48127(12) 1.1133(2) 0.0672(10) Uani 1 1 d . . . . .
H39A H 1.223337 0.501708 1.119655 0.101 Uiso 1 1 calc GR . . . .
H39B H 1.354613 0.489725 1.137266 0.101 Uiso 1 1 calc GR . . . .
H39C H 1.262352 0.458448 1.144136 0.101 Uiso 1 1 calc GR . . . .
C40 C 1.4191(3) 0.45627(13) 0.8539(2) 0.0644(9) Uani 1 1 d . . . . .
H40A H 1.419884 0.430767 0.829165 0.097 Uiso 1 1 calc GR . . . .
H40B H 1.491499 0.460661 0.899233 0.097 Uiso 1 1 calc GR . . . .
H40C H 1.409546 0.475612 0.808759 0.097 Uiso 1 1 calc GR . . . .
C1A C 0.4069(3) 0.89966(9) 0.7477(2) 0.0522(7) Uani 1 1 d . . . . .
C2A C 0.3711(3) 0.93580(10) 0.7688(2) 0.0563(8) Uani 1 1 d . . . . .
H2A H 0.306837 0.948304 0.730540 0.068 Uiso 1 1 calc R . . . .
C3A C 0.4322(4) 0.95295(11) 0.8474(3) 0.0630(9) Uani 1 1 d . . . . .
H3A H 0.409943 0.977469 0.861591 0.076 Uiso 1 1 calc R . . . .
C4A C 0.5271(4) 0.93399(12) 0.9059(3) 0.0672(9) Uani 1 1 d . . . . .
H4A H 0.568872 0.946137 0.958053 0.081 Uiso 1 1 calc R . . . .
C5A C 0.5592(3) 0.89686(11) 0.8862(2) 0.0613(8) Uani 1 1 d . . . . .
H5A H 0.620864 0.883745 0.925776 0.074 Uiso 1 1 calc R . . . .
C6A C 0.4985(3) 0.87974(10) 0.8075(2) 0.0502(7) Uani 1 1 d . . . . .
C7A C 0.5104(3) 0.84126(9) 0.7706(2) 0.0488(7) Uani 1 1 d . . . . .
C8A C 0.5808(3) 0.81025(9) 0.8048(2) 0.0479(7) Uani 1 1 d . . . . .
H8A H 0.635817 0.812424 0.859967 0.058 Uiso 1 1 calc R . . . .
C9A C 0.5711(3) 0.77451(10) 0.7572(2) 0.0492(7) Uani 1 1 d . . . . .
C10A C 0.6535(3) 0.74559(10) 0.7985(2) 0.0569(8) Uani 1 1 d . . . . .
H10A H 0.702191 0.752409 0.853847 0.068 Uiso 1 1 calc R . . . .
C11A C 0.6734(3) 0.70969(11) 0.7710(2) 0.0610(9) Uani 1 1 d . . . . .
H11A H 0.739579 0.697369 0.807187 0.073 Uiso 1 1 calc R . . . .
C12A C 0.6114(3) 0.68756(10) 0.6969(2) 0.0563(8) Uani 1 1 d . . . . .
C13A C 0.6588(4) 0.65044(11) 0.6890(3) 0.0707(10) Uani 1 1 d . . . . .
H13A H 0.731169 0.643699 0.727796 0.085 Uiso 1 1 calc R . . . .
C14A C 0.6022(4) 0.62434(12) 0.6270(3) 0.0740(11) Uani 1 1 d . . . . .
H14A H 0.636440 0.600326 0.623141 0.089 Uiso 1 1 calc R . . . .
C15A C 0.4924(4) 0.63339(11) 0.5686(3) 0.0699(10) Uani 1 1 d . . . . .
H15A H 0.451637 0.614978 0.528077 0.084 Uiso 1 1 calc R . . . .
C16A C 0.4457(3) 0.66941(10) 0.5717(2) 0.0565(8) Uani 1 1 d . . . . .
H16A H 0.373163 0.675152 0.531908 0.068 Uiso 1 1 calc R . . . .
C17A C 0.5029(3) 0.69875(9) 0.6332(2) 0.0487(7) Uani 1 1 d . . . . .
C18A C 0.4479(3) 0.73595(9) 0.62367(19) 0.0449(6) Uani 1 1 d . . . . .
C19A C 0.4815(2) 0.77104(9) 0.6724(2) 0.0449(6) Uani 1 1 d . . . . .
C20A C 0.4159(3) 0.80531(9) 0.6386(2) 0.0474(7) Uani 1 1 d . . . . .
H20A H 0.361890 0.804570 0.582756 0.057 Uiso 1 1 calc R . . . .
C21A C 0.4298(3) 0.83910(9) 0.6855(2) 0.0488(7) Uani 1 1 d . . . . .
C22A C 0.3642(3) 0.87749(9) 0.6603(2) 0.0506(7) Uani 1 1 d . . . . .
H22A H 0.399836 0.890601 0.620228 0.061 Uiso 1 1 calc R . . . .
C23A C 0.2350(3) 0.87477(9) 0.6119(2) 0.0497(7) Uani 1 1 d . . . . .
C24A C 0.1893(3) 0.89584(9) 0.5342(2) 0.0523(7) Uani 1 1 d . . . . .
C25A C 0.0735(3) 0.89168(10) 0.4851(2) 0.0599(8) Uani 1 1 d . . . . .
H25A H 0.044633 0.906314 0.434042 0.072 Uiso 1 1 calc R . . . .
C26A C -0.0007(3) 0.86635(11) 0.5096(2) 0.0613(9) Uani 1 1 d . . . . .
C27A C 0.0446(3) 0.84604(10) 0.5883(3) 0.0590(8) Uani 1 1 d . . . . .
H27A H -0.004386 0.829059 0.606131 0.071 Uiso 1 1 calc R . . . .
C28A C 0.1593(3) 0.85008(9) 0.6412(2) 0.0521(7) Uani 1 1 d . . . . .
C29A C 0.2626(4) 0.92477(12) 0.5008(3) 0.0680(9) Uani 1 1 d . . . . .
H29D H 0.301936 0.942216 0.547442 0.102 Uiso 1 1 calc GR . . . .
H29E H 0.212603 0.939477 0.452920 0.102 Uiso 1 1 calc GR . . . .
H29F H 0.319421 0.910829 0.481112 0.102 Uiso 1 1 calc GR . . . .
C30A C -0.1255(4) 0.86179(14) 0.4557(3) 0.0803(12) Uani 1 1 d . . . . .
H30D H -0.173562 0.878887 0.477733 0.120 Uiso 1 1 calc GR . . . .
H30E H -0.149587 0.835264 0.459020 0.120 Uiso 1 1 calc GR . . . .
H30F H -0.133666 0.868299 0.395696 0.120 Uiso 1 1 calc GR . . . .
C31A C 0.1993(3) 0.82852(11) 0.7265(3) 0.0622(9) Uani 1 1 d . . . . .
H31D H 0.236670 0.804629 0.718549 0.093 Uiso 1 1 calc GR . . . .
H31E H 0.133121 0.822733 0.746356 0.093 Uiso 1 1 calc GR . . . .
H31F H 0.253829 0.844376 0.769493 0.093 Uiso 1 1 calc GR . . . .
C32A C 0.3334(2) 0.73957(8) 0.55059(19) 0.0433(6) Uani 1 1 d . . . . .
C33A C 0.3304(3) 0.74948(10) 0.4653(2) 0.0511(7) Uani 1 1 d . . . . .
C34A C 0.2220(3) 0.75826(10) 0.4050(2) 0.0525(7) Uani 1 1 d . . . . .
H34A H 0.219048 0.764962 0.347952 0.063 Uiso 1 1 calc R . . . .
C35A C 0.1188(3) 0.75735(9) 0.4268(2) 0.0498(7) Uani 1 1 d . . . . .
C36A C 0.1240(3) 0.74486(9) 0.5100(2) 0.0463(6) Uani 1 1 d . . . . .
H36A H 0.054839 0.742399 0.524484 0.056 Uiso 1 1 calc R . . . .
C37A C 0.2293(2) 0.73583(8) 0.57293(19) 0.0425(6) Uani 1 1 d . . . . .
C38A C 0.4404(4) 0.75095(15) 0.4385(3) 0.0774(12) Uani 1 1 d . . . . .
H38D H 0.498412 0.766219 0.480294 0.116 Uiso 1 1 calc GR . . . .
H38E H 0.423576 0.762623 0.381422 0.116 Uiso 1 1 calc GR . . . .
H38F H 0.469422 0.724937 0.436805 0.116 Uiso 1 1 calc GR . . . .
C39A C 0.0052(3) 0.77116(11) 0.3638(3) 0.0641(9) Uani 1 1 d . . . . .
H39D H -0.003665 0.798631 0.371798 0.096 Uiso 1 1 calc GR . . . .
H39E H -0.058647 0.757332 0.374758 0.096 Uiso 1 1 calc GR . . . .
H39F H 0.005346 0.766318 0.304664 0.096 Uiso 1 1 calc GR . . . .
C40A C 0.2313(3) 0.72281(10) 0.6633(2) 0.0516(7) Uani 1 1 d . . . . .
H40D H 0.263701 0.697001 0.674103 0.077 Uiso 1 1 calc GR . . . .
H40E H 0.153010 0.722637 0.667301 0.077 Uiso 1 1 calc GR . . . .
H40F H 0.278488 0.740468 0.706248 0.077 Uiso 1 1 calc GR . . . .

loop_
_atom_site_aniso_label
_atom_site_aniso_U_11
_atom_site_aniso_U_22
_atom_site_aniso_U_33
_atom_site_aniso_U_23
_atom_site_aniso_U_13
_atom_site_aniso_U_12
F1 0.176(3) 0.183(4) 0.0734(18) -0.021(2) 0.069(2) -0.074(3)
F2 0.170(5) 0.164(4) 0.587(15) 0.172(7) 0.214(7) 0.101(4)
F3 0.243(6) 0.213(5) 0.167(4) -0.106(4) 0.116(4) -0.148(5)
F4 0.198(4) 0.0814(18) 0.107(2) 0.0090(16) 0.095(2) 0.025(2)
B1 0.106(4) 0.049(2) 0.101(4) 0.003(2) 0.071(3) 0.009(2)
F1A 0.166(4) 0.257(6) 0.081(2) -0.030(3) -0.027(2) 0.048(4)
F2A 0.127(3) 0.161(3) 0.165(4) -0.033(3) 0.086(3) -0.036(2)
F3A 0.415(9) 0.165(4) 0.082(2) -0.061(3) -0.039(4) 0.149(5)
F4A 0.168(4) 0.208(5) 0.102(3) 0.031(3) 0.041(3) -0.050(3)
B1A 0.065(3) 0.126(4) 0.044(2) -0.012(2) 0.0230(19) -0.012(3)
C1 0.0459(14) 0.0402(14) 0.0388(14) 0.0019(11) 0.0087(11) -0.0014(11)
C2 0.0602(18) 0.0382(14) 0.0449(15) 0.0023(12) 0.0073(13) -0.0042(12)
C3 0.069(2) 0.0429(16) 0.0455(16) 0.0087(13) 0.0069(14) -0.0093(14)
C4 0.069(2) 0.0521(17) 0.0395(15) 0.0058(13) 0.0121(14) -0.0092(15)
C5 0.0647(19) 0.0462(16) 0.0382(14) 0.0019(12) 0.0146(13) -0.0063(13)
C6 0.0483(15) 0.0391(14) 0.0377(13) 0.0024(11) 0.0105(11) -0.0032(11)
C7 0.0454(14) 0.0387(14) 0.0361(13) 0.0003(10) 0.0115(11) -0.0014(11)
C8 0.0543(15) 0.0397(14) 0.0313(12) -0.0025(10) 0.0137(11) -0.0037(11)
C9 0.0460(14) 0.0368(13) 0.0342(13) -0.0019(10) 0.0133(11) -0.0019(10)
C10 0.0596(17) 0.0414(15) 0.0335(13) -0.0045(11) 0.0151(12) -0.0017(12)
C11 0.0593(17) 0.0387(14) 0.0380(14) -0.0090(11) 0.0141(12) -0.0052(12)
C12 0.0461(14) 0.0336(13) 0.0397(13) -0.0034(10) 0.0130(11) 0.0001(10)
C13 0.0637(18) 0.0353(14) 0.0443(15) -0.0055(11) 0.0170(13) -0.0029(12)
C14 0.0654(18) 0.0339(14) 0.0516(16) 0.0003(12) 0.0215(14) 0.0007(12)
C15 0.0628(18) 0.0414(15) 0.0399(14) 0.0051(11) 0.0156(13) 0.0063(13)
C16 0.0583(17) 0.0387(14) 0.0378(14) -0.0021(11) 0.0111(12) 0.0023(12)
C17 0.0428(13) 0.0346(13) 0.0349(12) -0.0010(10) 0.0127(10) 0.0010(10)
C18 0.0387(13) 0.0362(13) 0.0326(12) -0.0032(10) 0.0119(10) -0.0005(10)
C19 0.0413(13) 0.0348(13) 0.0349(12) -0.0021(10) 0.0139(10) -0.0026(10)
C20 0.0447(14) 0.0367(13) 0.0334(12) -0.0037(10) 0.0134(10) -0.0002(10)
C21 0.0434(14) 0.0355(13) 0.0367(13) -0.0025(10) 0.0125(11) -0.0019(10)
C22 0.0505(15) 0.0346(13) 0.0378(13) 0.0004(10) 0.0133(11) 0.0010(11)
C23 0.0559(16) 0.0343(13) 0.0376(13) 0.0006(10) 0.0152(12) -0.0044(11)
C24 0.0671(19) 0.0403(15) 0.0422(15) -0.0032(12) 0.0196(14) -0.0082(13)
C25 0.079(2) 0.0506(18) 0.0512(18) -0.0129(14) 0.0207(16) -0.0093(16)
C26 0.071(2) 0.061(2) 0.0501(18) -0.0082(15) 0.0078(16) -0.0154(17)
C27 0.0565(19) 0.0595(19) 0.0560(19) -0.0003(15) 0.0071(15) -0.0073(15)
C28 0.0546(17) 0.0439(15) 0.0451(15) 0.0014(12) 0.0105(13) -0.0031(13)
C29 0.072(2) 0.0534(19) 0.066(2) -0.0142(16) 0.0328(18) -0.0019(16)
C30 0.095(3) 0.094(3) 0.072(3) -0.027(2) -0.001(2) -0.023(3)
C31 0.0524(18) 0.0550(19) 0.066(2) -0.0036(15) 0.0165(15) 0.0031(14)
C32 0.0481(14) 0.0308(12) 0.0324(12) -0.0009(9) 0.0144(11) -0.0006(10)
C33 0.0498(15) 0.0324(12) 0.0391(13) 0.0023(10) 0.0193(11) -0.0006(10)
C34 0.0587(17) 0.0413(14) 0.0435(15) -0.0027(11) 0.0264(13) -0.0051(12)
C35 0.0694(19) 0.0429(15) 0.0357(14) -0.0043(11) 0.0203(13) -0.0105(13)
C36 0.0536(16) 0.0488(16) 0.0367(14) -0.0073(11) 0.0110(12) -0.0079(12)
C37 0.0486(15) 0.0423(14) 0.0349(13) -0.0054(11) 0.0148(11) -0.0034(11)
C38 0.0485(16) 0.0569(18) 0.0477(16) 0.0003(13) 0.0197(13) -0.0029(13)
C39 0.091(3) 0.077(2) 0.0384(16) -0.0114(16) 0.0266(17) -0.017(2)
C40 0.0465(17) 0.098(3) 0.0506(18) -0.0190(18) 0.0174(14) -0.0050(17)
C1A 0.0532(17) 0.0490(17) 0.0571(18) -0.0001(14) 0.0210(14) -0.0051(13)
C2A 0.066(2) 0.0465(17) 0.0591(19) -0.0002(14) 0.0223(16) -0.0020(14)
C3A 0.078(2) 0.0527(19) 0.068(2) -0.0062(16) 0.0374(19) -0.0078(17)
C4A 0.074(2) 0.069(2) 0.060(2) -0.0193(18) 0.0218(18) -0.0147(18)
C5A 0.060(2) 0.072(2) 0.0516(18) -0.0115(16) 0.0164(15) -0.0072(16)
C6A 0.0499(16) 0.0546(17) 0.0491(16) -0.0013(13) 0.0195(13) -0.0060(13)
C7A 0.0463(15) 0.0540(17) 0.0480(16) 0.0016(13) 0.0174(13) -0.0030(13)
C8A 0.0443(15) 0.0550(17) 0.0423(15) 0.0034(12) 0.0099(12) -0.0046(12)
C9A 0.0415(14) 0.0557(17) 0.0510(16) 0.0081(13) 0.0148(12) -0.0020(12)
C10A 0.0517(17) 0.0582(19) 0.0555(18) 0.0099(15) 0.0081(14) 0.0006(14)
C11A 0.0485(17) 0.059(2) 0.067(2) 0.0145(16) 0.0048(15) 0.0044(14)
C12A 0.0517(17) 0.0501(17) 0.067(2) 0.0131(15) 0.0177(15) 0.0048(14)
C13A 0.066(2) 0.054(2) 0.089(3) 0.0135(19) 0.019(2) 0.0138(17)
C14A 0.077(3) 0.055(2) 0.089(3) 0.008(2) 0.023(2) 0.0149(18)
C15A 0.078(2) 0.053(2) 0.080(3) -0.0033(18) 0.026(2) 0.0062(17)
C16A 0.0592(19) 0.0504(17) 0.0609(19) -0.0034(14) 0.0196(15) 0.0023(14)
C17A 0.0470(15) 0.0487(16) 0.0527(16) 0.0045(13) 0.0188(13) 0.0021(12)
C18A 0.0438(15) 0.0471(15) 0.0463(15) 0.0040(12) 0.0173(12) 0.0021(12)
C19A 0.0410(14) 0.0466(15) 0.0475(15) 0.0045(12) 0.0139(12) 0.0005(11)
C20A 0.0471(15) 0.0488(16) 0.0462(15) 0.0039(12) 0.0140(12) 0.0021(12)
C21A 0.0498(16) 0.0494(16) 0.0486(16) 0.0023(13) 0.0167(13) -0.0006(13)
C22A 0.0554(17) 0.0487(16) 0.0498(16) 0.0011(13) 0.0191(14) -0.0002(13)
C23A 0.0565(17) 0.0412(15) 0.0513(16) -0.0056(12) 0.0162(13) 0.0050(12)
C24A 0.0625(19) 0.0489(17) 0.0469(16) -0.0027(13) 0.0186(14) 0.0037(14)
C25A 0.074(2) 0.0580(19) 0.0459(17) -0.0044(14) 0.0158(16) 0.0103(16)
C26A 0.063(2) 0.059(2) 0.063(2) -0.0184(16) 0.0204(16) 0.0025(16)
C27A 0.0620(19) 0.0480(17) 0.077(2) -0.0123(16) 0.0366(18) -0.0034(14)
C28A 0.0626(19) 0.0435(15) 0.0566(18) -0.0053(13) 0.0276(15) 0.0065(13)
C29A 0.084(3) 0.063(2) 0.058(2) 0.0094(17) 0.0229(18) -0.0022(18)
C30A 0.068(2) 0.089(3) 0.075(3) -0.021(2) 0.009(2) 0.000(2)
C31A 0.070(2) 0.0541(19) 0.074(2) 0.0014(16) 0.0379(18) 0.0044(16)
C32A 0.0444(15) 0.0443(15) 0.0414(14) -0.0049(11) 0.0131(12) 0.0033(11)
C33A 0.0550(17) 0.0545(17) 0.0491(16) -0.0011(13) 0.0234(14) 0.0048(13)
C34A 0.067(2) 0.0553(18) 0.0359(14) -0.0019(12) 0.0160(13) 0.0017(14)
C35A 0.0515(16) 0.0428(15) 0.0492(16) -0.0073(12) 0.0065(13) -0.0047(12)
C36A 0.0443(15) 0.0435(15) 0.0514(16) -0.0045(12) 0.0149(12) -0.0033(12)
C37A 0.0458(15) 0.0406(14) 0.0421(14) -0.0056(11) 0.0146(12) -0.0023(11)
C38A 0.077(3) 0.100(3) 0.072(2) 0.013(2) 0.046(2) 0.015(2)
C39A 0.0579(19) 0.057(2) 0.063(2) 0.0028(16) -0.0030(16) -0.0059(15)
C40A 0.0568(17) 0.0536(17) 0.0470(16) -0.0023(13) 0.0197(13) -0.0045(14)

loop_
_atom_type_symbol
_atom_type_description
_atom_type_scat_dispersion_real
_atom_type_scat_dispersion_imag
_atom_type_scat_source
C C 0.0181 0.0091 'International Tables Vol C Tables 4.2.6.8 and 6.1.1.4'
H H 0.0000 0.0000 'International Tables Vol C Tables 4.2.6.8 and 6.1.1.4'
B B 0.0090 0.0039 'International Tables Vol C Tables 4.2.6.8 and 6.1.1.4'
F F 0.0727 0.0534 'International Tables Vol C Tables 4.2.6.8 and 6.1.1.4'

loop_
_geom_angle_atom_site_label_1
_geom_angle_atom_site_label_2
_geom_angle_atom_site_label_3
_geom_angle
_geom_angle_site_symmetry_1
_geom_angle_site_symmetry_3
_geom_angle_publ_flag
F2 B1 F1 104.9(5) . . ?
F2 B1 F3 108.7(6) . . ?
F2 B1 F4 111.0(7) . . ?
F3 B1 F1 117.9(5) . . ?
F3 B1 F4 107.0(4) . . ?
F4 B1 F1 107.4(4) . . ?
F1A B1A F2A 102.6(4) . . ?
F1A B1A F4A 109.9(5) . . ?
F2A B1A F4A 104.1(5) . . ?
F3A B1A F1A 119.8(6) . . ?
F3A B1A F2A 112.0(6) . . ?
F3A B1A F4A 107.5(5) . . ?
C2 C1 C6 120.0(3) . . ?
C2 C1 C22 128.5(3) . . ?
C6 C1 C22 111.5(2) . . ?
C1 C2 C3 118.8(3) . . ?
C2 C3 C4 120.6(3) . . ?
C5 C4 C3 121.3(3) . . ?
C4 C5 C6 117.8(3) . . ?
C1 C6 C5 121.5(3) . . ?
C1 C6 C7 108.3(2) . . ?
C5 C6 C7 130.2(3) . . ?
C8 C7 C6 130.9(2) . . ?
C8 C7 C21 120.4(2) . . ?
C21 C7 C6 108.7(2) . . ?
C7 C8 C9 121.1(2) . . ?
C8 C9 C10 114.0(2) . . ?
C8 C9 C19 119.5(2) . . ?
C10 C9 C19 126.4(2) . . ?
C11 C10 C9 130.9(3) . . ?
C10 C11 C12 130.7(3) . . ?
C11 C12 C17 126.1(2) . . ?
C13 C12 C11 114.7(2) . . ?
C13 C12 C17 119.2(2) . . ?
C14 C13 C12 122.3(3) . . ?
C13 C14 C15 119.0(3) . . ?
C16 C15 C14 120.3(3) . . ?
C15 C16 C17 123.1(3) . . ?
C16 C17 C12 115.7(2) . . ?
C16 C17 C18 117.2(2) . . ?
C18 C17 C12 127.0(2) . . ?
C17 C18 C32 113.2(2) . . ?
C19 C18 C17 130.4(2) . . ?
C19 C18 C32 116.3(2) . . ?
C18 C19 C9 126.4(2) . . ?
C18 C19 C20 116.8(2) . . ?
C20 C19 C9 116.8(2) . . ?
C21 C20 C19 121.9(2) . . ?
C7 C21 C22 110.0(2) . . ?
C20 C21 C7 120.1(2) . . ?
C20 C21 C22 129.8(2) . . ?
C1 C22 C23 114.2(2) . . ?
C21 C22 C1 101.4(2) . . ?
C21 C22 C23 118.2(2) . . ?
C24 C23 C22 118.8(3) . . ?
C28 C23 C22 121.5(3) . . ?
C28 C23 C24 119.7(3) . . ?
C23 C24 C29 122.6(3) . . ?
C25 C24 C23 119.2(3) . . ?
C25 C24 C29 118.2(3) . . ?
C26 C25 C24 121.8(3) . . ?
C25 C26 C27 118.5(3) . . ?
C25 C26 C30 121.5(4) . . ?
C27 C26 C30 120.1(4) . . ?
C26 C27 C28 122.4(3) . . ?
C23 C28 C31 123.5(3) . . ?
C27 C28 C23 118.4(3) . . ?
C27 C28 C31 118.1(3) . . ?
C33 C32 C18 119.2(2) . . ?
C37 C32 C18 119.7(2) . . ?
C37 C32 C33 120.8(2) . . ?
C32 C33 C38 121.5(2) . . ?
C34 C33 C32 118.2(3) . . ?
C34 C33 C38 120.3(3) . . ?
C33 C34 C35 122.0(3) . . ?
C34 C35 C39 120.3(3) . . ?
C36 C35 C34 118.2(3) . . ?
C36 C35 C39 121.4(3) . . ?
C35 C36 C37 122.0(3) . . ?
C32 C37 C40 121.0(2) . . ?
C36 C37 C32 118.7(3) . . ?
C36 C37 C40 120.3(3) . . ?
C2A C1A C6A 120.5(3) . . ?
C2A C1A C22A 128.4(3) . . ?
C6A C1A C22A 110.9(3) . . ?
C3A C2A C1A 118.9(3) . . ?
C2A C3A C4A 120.9(3) . . ?
C5A C4A C3A 119.9(3) . . ?
C6A C5A C4A 119.3(4) . . ?
C1A C6A C7A 108.4(3) . . ?
C5A C6A C1A 120.3(3) . . ?
C5A C6A C7A 131.3(3) . . ?
C8A C7A C6A 131.4(3) . . ?
C8A C7A C21A 120.4(3) . . ?
C21A C7A C6A 108.2(3) . . ?
C7A C8A C9A 120.9(3) . . ?
C8A C9A C19A 119.0(3) . . ?
C10A C9A C8A 114.8(3) . . ?
C10A C9A C19A 126.2(3) . . ?
C11A C10A C9A 130.8(3) . . ?
C10A C11A C12A 131.4(3) . . ?
C11A C12A C13A 115.7(3) . . ?
C11A C12A C17A 125.7(3) . . ?
C13A C12A C17A 118.6(3) . . ?
C14A C13A C12A 122.2(4) . . ?
C13A C14A C15A 120.2(4) . . ?
C16A C15A C14A 119.4(4) . . ?
C15A C16A C17A 123.1(3) . . ?
C16A C17A C12A 116.2(3) . . ?
C18A C17A C12A 127.2(3) . . ?
C18A C17A C16A 116.5(3) . . ?
C17A C18A C19A 130.8(3) . . ?
C17A C18A C32A 116.0(3) . . ?
C19A C18A C32A 113.2(2) . . ?
C18A C19A C9A 125.8(3) . . ?
C18A C19A C20A 117.1(3) . . ?
C20A C19A C9A 116.9(3) . . ?
C21A C20A C19A 122.0(3) . . ?
C7A C21A C22A 110.9(3) . . ?
C20A C21A C7A 120.6(3) . . ?
C20A C21A C22A 128.4(3) . . ?
C21A C22A C1A 100.6(3) . . ?
C23A C22A C1A 120.3(3) . . ?
C23A C22A C21A 116.7(3) . . ?
C24A C23A C22A 119.3(3) . . ?
C24A C23A C28A 118.8(3) . . ?
C28A C23A C22A 121.8(3) . . ?
C23A C24A C29A 122.3(3) . . ?
C25A C24A C23A 120.6(3) . . ?
C25A C24A C29A 117.1(3) . . ?
C24A C25A C26A 121.8(3) . . ?
C25A C26A C27A 117.4(3) . . ?
C25A C26A C30A 121.5(4) . . ?
C27A C26A C30A 121.1(4) . . ?
C28A C27A C26A 122.9(3) . . ?
C23A C28A C31A 122.2(3) . . ?
C27A C28A C23A 118.4(3) . . ?
C27A C28A C31A 119.4(3) . . ?
C33A C32A C18A 121.5(3) . . ?
C33A C32A C37A 120.6(3) . . ?
C37A C32A C18A 117.7(3) . . ?
C32A C33A C34A 118.0(3) . . ?
C32A C33A C38A 121.4(3) . . ?
C34A C33A C38A 120.6(3) . . ?
C35A C34A C33A 122.5(3) . . ?
C34A C35A C39A 121.5(3) . . ?
C36A C35A C34A 117.8(3) . . ?
C36A C35A C39A 120.7(3) . . ?
C35A C36A C37A 122.2(3) . . ?
C32A C37A C40A 120.9(3) . . ?
C36A C37A C32A 118.6(3) . . ?
C36A C37A C40A 120.5(3) . . ?

loop_
_geom_bond_atom_site_label_1
_geom_bond_atom_site_label_2
_geom_bond_distance
_geom_bond_site_symmetry_2
_geom_bond_publ_flag
F1 B1 1.341(6) . ?
F2 B1 1.305(8) . ?
F3 B1 1.326(7) . ?
F4 B1 1.330(5) . ?
F1A B1A 1.318(6) . ?
F2A B1A 1.337(6) . ?
F3A B1A 1.268(7) . ?
F4A B1A 1.378(7) . ?
C1 C2 1.388(4) . ?
C1 C6 1.395(4) . ?
C1 C22 1.518(4) . ?
C2 C3 1.390(4) . ?
C3 C4 1.396(5) . ?
C4 C5 1.378(4) . ?
C5 C6 1.400(4) . ?
C6 C7 1.456(4) . ?
C7 C8 1.374(4) . ?
C7 C21 1.423(4) . ?
C8 C9 1.406(4) . ?
C9 C10 1.416(4) . ?
C9 C19 1.457(3) . ?
C10 C11 1.358(4) . ?
C11 C12 1.417(4) . ?
C12 C13 1.411(4) . ?
C12 C17 1.439(4) . ?
C13 C14 1.370(4) . ?
C14 C15 1.393(4) . ?
C15 C16 1.364(4) . ?
C16 C17 1.426(4) . ?
C17 C18 1.435(4) . ?
C18 C19 1.418(4) . ?
C18 C32 1.510(3) . ?
C19 C20 1.438(4) . ?
C20 C21 1.362(4) . ?
C21 C22 1.516(4) . ?
C22 C23 1.527(4) . ?
C23 C24 1.408(4) . ?
C23 C28 1.402(4) . ?
C24 C25 1.397(5) . ?
C24 C29 1.509(5) . ?
C25 C26 1.370(6) . ?
C26 C27 1.381(5) . ?
C26 C30 1.524(5) . ?
C27 C28 1.397(5) . ?
C28 C31 1.499(5) . ?
C32 C33 1.405(4) . ?
C32 C37 1.394(4) . ?
C33 C34 1.388(4) . ?
C33 C38 1.500(4) . ?
C34 C35 1.397(5) . ?
C35 C36 1.373(4) . ?
C35 C39 1.502(4) . ?
C36 C37 1.394(4) . ?
C37 C40 1.509(4) . ?
C1A C2A 1.386(5) . ?
C1A C6A 1.396(5) . ?
C1A C22A 1.534(5) . ?
C2A C3A 1.380(5) . ?
C3A C4A 1.395(6) . ?
C4A C5A 1.392(5) . ?
C5A C6A 1.379(5) . ?
C6A C7A 1.468(5) . ?
C7A C8A 1.364(4) . ?
C7A C21A 1.411(4) . ?
C8A C9A 1.428(5) . ?
C9A C10A 1.414(5) . ?
C9A C19A 1.457(4) . ?
C10A C11A 1.352(5) . ?
C11A C12A 1.413(5) . ?
C12A C13A 1.414(5) . ?
C12A C17A 1.440(4) . ?
C13A C14A 1.355(6) . ?
C14A C15A 1.398(6) . ?
C15A C16A 1.362(5) . ?
C16A C17A 1.427(5) . ?
C17A C18A 1.422(4) . ?
C18A C19A 1.422(4) . ?
C18A C32A 1.515(4) . ?
C19A C20A 1.426(4) . ?
C20A C21A 1.362(4) . ?
C21A C22A 1.523(4) . ?
C22A C23A 1.510(5) . ?
C23A C24A 1.397(5) . ?
C23A C28A 1.419(5) . ?
C24A C25A 1.380(5) . ?
C24A C29A 1.524(5) . ?
C25A C26A 1.382(5) . ?
C26A C27A 1.396(6) . ?
C26A C30A 1.492(6) . ?
C27A C28A 1.386(5) . ?
C28A C31A 1.497(5) . ?
C32A C33A 1.394(4) . ?
C32A C37A 1.404(4) . ?
C33A C34A 1.397(5) . ?
C33A C38A 1.505(5) . ?
C34A C35A 1.384(5) . ?
C35A C36A 1.379(4) . ?
C35A C39A 1.504(5) . ?
C36A C37A 1.390(4) . ?
C37A C40A 1.505(4) . ?
